data_7004827
loop_
_publ_author_name
'Wang, Yonghui'
'Bredenk\"otter, Bj\"orn'
'Rieger, Bernhard'
'Volkmer, Dirk'

_publ_section_title
;
 Two-dimensional metal-organic frameworks (MOFs) constructed from
 heterotrinuclear coordination units and 4,4'-biphenyldicarboxylate
 ligands.
;
_journal_issue 6
_journal_name_full 'Dalton transactions (Cambridge, England : 2003)'
_journal_page_first 689
_journal_page_last 696
_journal_paper_doi 10.1039/b609733b
_journal_year 2007
_chemical_formula_moiety 'C48 H38 Co N2 O14 Zn2, 4(C3 H7 N O)'
_chemical_formula_sum 'C60 H66 Co N6 O18 Zn2'
_chemical_formula_weight 1348.86
_space_group_IT_number 14
_symmetry_cell_setting monoclinic
_symmetry_Int_Tables_number 14
_symmetry_space_group_name_Hall '-P 2yn'
_symmetry_space_group_name_H-M 'P 1 21/n 1'
_atom_sites_solution_hydrogens geom
_atom_sites_solution_primary direct
_atom_sites_solution_secondary difmap
_audit_creation_method SHELXL-97
_cell_angle_alpha 90.00
_cell_angle_beta 111.75(3)
_cell_angle_gamma 90.00
_cell_formula_units_Z 4
_cell_length_a 20.463(4)
_cell_length_b 14.819(3)
_cell_length_c 23.023(5)
_cell_measurement_reflns_used 1510
_cell_measurement_temperature 220(2)
_cell_measurement_theta_max 26.1
_cell_measurement_theta_min 1.7
_cell_volume 6485(3)
_computing_cell_refinement 'STOE CELL'
_computing_data_collection 'STOE EXPOSE'
_computing_data_reduction 'STOE INTEGRATE'
_computing_molecular_graphics 'Bruker SHELXTL'
_computing_publication_material 'Bruker SHELXTL'
_computing_structure_refinement 'SHELXL-97 (Sheldrick, 1997)'
_computing_structure_solution 'SHELXS-97 (Sheldrick, 1990)'
_diffrn_ambient_temperature 220(2)
_diffrn_measured_fraction_theta_full 0.988
_diffrn_measured_fraction_theta_max 0.988
_diffrn_measurement_device_type 'STOE IPDS'
_diffrn_measurement_method 'rotation method'
_diffrn_radiation_monochromator graphite
_diffrn_radiation_probe x-ray
_diffrn_radiation_type MoK\a
_diffrn_radiation_wavelength 0.71073
_diffrn_reflns_av_R_equivalents 0.0800
_diffrn_reflns_av_sigmaI/netI 0.0860
_diffrn_reflns_limit_h_max 25
_diffrn_reflns_limit_h_min -25
_diffrn_reflns_limit_k_max 18
_diffrn_reflns_limit_k_min -17
_diffrn_reflns_limit_l_max 28
_diffrn_reflns_limit_l_min -28
_diffrn_reflns_number 50279
_diffrn_reflns_theta_full 25.98
_diffrn_reflns_theta_max 25.98
_diffrn_reflns_theta_min 2.14
_diffrn_source 'fine-focus sealed tube'
_exptl_absorpt_coefficient_mu 1.059
_exptl_absorpt_correction_type none
_exptl_crystal_colour 'dark purple'
_exptl_crystal_density_diffrn 1.382
_exptl_crystal_density_method 'not measured'
_exptl_crystal_description block-shaped
_exptl_crystal_F_000 2796
_exptl_crystal_recrystallization_method solvothermal
_exptl_crystal_size_max 0.28
_exptl_crystal_size_mid 0.24
_exptl_crystal_size_min 0.20
_refine_diff_density_max 1.098
_refine_diff_density_min -0.466
_refine_diff_density_rms 0.100
_refine_ls_extinction_method none
_refine_ls_goodness_of_fit_ref 1.015
_refine_ls_hydrogen_treatment constr
_refine_ls_matrix_type full
_refine_ls_number_parameters 787
_refine_ls_number_reflns 12574
_refine_ls_number_restraints 0
_refine_ls_restrained_S_all 1.015
_refine_ls_R_factor_all 0.1376
_refine_ls_R_factor_gt 0.0755
_refine_ls_shift/su_max 0.001
_refine_ls_shift/su_mean 0.000
_refine_ls_structure_factor_coef Fsqd
_refine_ls_weighting_details 'calc w=1/[\s^2^(Fo^2^)+(0.0937P)^2^+10.0687P] where P=(Fo^2^+2Fc^2^)/3'
_refine_ls_weighting_scheme calc
_refine_ls_wR_factor_gt 0.1814
_refine_ls_wR_factor_ref 0.2047
_reflns_number_gt 6790
_reflns_number_total 12574
_reflns_threshold_expression >2sigma(I)
_cod_data_source_file b609733b.txt
_cod_data_source_block wan573
_cod_original_cell_volume 6484(2)
_cod_original_sg_symbol_H-M 'P 21/n'
_cod_database_code 7004827

loop_
_symmetry_equiv_pos_as_xyz
'x, y, z'
'-x+1/2, y+1/2, -z+1/2'
'-x, -y, -z'
'x-1/2, -y-1/2, z-1/2'

loop_
_atom_site_label
_atom_site_type_symbol
_atom_site_fract_x
_atom_site_fract_y
_atom_site_fract_z
_atom_site_U_iso_or_equiv
_atom_site_adp_type
_atom_site_occupancy
_atom_site_symmetry_multiplicity
_atom_site_calc_flag
_atom_site_refinement_flags
_atom_site_disorder_assembly
_atom_site_disorder_group
Zn1 Zn 0.37968(4) 1.04109(6) 0.57298(3) 0.0267(2) Uani 1 1 d . . .
Co1 Co 0.5000 1.0000 0.5000 0.0193(3) Uani 1 2 d S . .
O1 O 0.3256(2) 0.9821(4) 0.4959(2) 0.0397(12) Uani 1 1 d . . .
O2 O 0.3962(3) 0.9889(4) 0.4423(2) 0.0488(14) Uani 1 1 d . . .
O3 O -0.0468(3) 0.5196(3) 0.1409(2) 0.0387(12) Uani 1 1 d . . .
O4 O -0.0156(2) 0.5797(3) 0.0673(2) 0.0388(11) Uani 1 1 d . . .
O5 O 0.3946(3) 1.1688(3) 0.5620(2) 0.0397(12) Uani 1 1 d . . .
O6 O 0.4844(3) 1.1197(4) 0.5414(3) 0.0551(15) Uani 1 1 d . . .
O7 O 0.3029(2) 1.0340(3) 0.6077(2) 0.0350(11) Uani 1 1 d . . .
N1 N 0.2554(4) 0.9829(5) 0.6746(3) 0.059(2) Uani 1 1 d . . .
C1 C 0.3431(3) 0.9604(5) 0.4506(3) 0.0330(15) Uani 1 1 d . . .
C2 C 0.2923(4) 0.9022(5) 0.4008(3) 0.0357(17) Uani 1 1 d . . .
C3 C 0.2314(4) 0.8726(6) 0.4059(3) 0.049(2) Uani 1 1 d . . .
H3 H 0.2205 0.8901 0.4405 0.058 Uiso 1 1 calc R . .
C4 C 0.1854(4) 0.8171(6) 0.3605(4) 0.051(2) Uani 1 1 d . . .
H4 H 0.1444 0.7970 0.3658 0.062 Uiso 1 1 calc R . .
C5 C 0.1971(4) 0.7909(6) 0.3091(3) 0.0407(18) Uani 1 1 d . . .
C6 C 0.2571(4) 0.8266(7) 0.3017(4) 0.061(3) Uani 1 1 d . . .
H6 H 0.2655 0.8135 0.2652 0.073 Uiso 1 1 calc R . .
C7 C 0.3040(4) 0.8808(7) 0.3472(4) 0.057(2) Uani 1 1 d . . .
H7 H 0.3442 0.9032 0.3414 0.068 Uiso 1 1 calc R . .
C8 C 0.1483(4) 0.7312(5) 0.2619(3) 0.0375(17) Uani 1 1 d . . .
C9 C 0.1054(5) 0.6730(6) 0.2785(3) 0.054(2) Uani 1 1 d . . .
H9 H 0.1094 0.6708 0.3204 0.065 Uiso 1 1 calc R . .
C10 C 0.0564(4) 0.6174(5) 0.2349(3) 0.045(2) Uani 1 1 d . . .
H10 H 0.0287 0.5776 0.2478 0.053 Uiso 1 1 calc R . .
C11 C 0.0488(3) 0.6210(5) 0.1724(3) 0.0344(16) Uani 1 1 d . . .
C12 C 0.0919(4) 0.6782(7) 0.1550(4) 0.059(3) Uani 1 1 d . . .
H12 H 0.0881 0.6801 0.1131 0.070 Uiso 1 1 calc R . .
C13 C 0.1406(4) 0.7327(7) 0.1988(4) 0.059(3) Uani 1 1 d . . .
H13 H 0.1690 0.7715 0.1859 0.070 Uiso 1 1 calc R . .
C14 C -0.0058(4) 0.5673(5) 0.1250(3) 0.0352(17) Uani 1 1 d . . .
C15 C 0.4439(4) 1.1813(5) 0.5441(3) 0.0366(17) Uani 1 1 d . . .
C16 C 0.4603(4) 1.2761(5) 0.5304(4) 0.0406(18) Uani 1 1 d . . .
C17 C 0.5106(5) 1.2915(6) 0.5061(5) 0.071(3) Uani 1 1 d . . .
H17 H 0.5361 1.2432 0.4985 0.085 Uiso 1 1 calc R . .
C18 C 0.5241(5) 1.3803(6) 0.4925(6) 0.073(3) Uani 1 1 d . . .
H18 H 0.5566 1.3899 0.4730 0.088 Uiso 1 1 calc R . .
C19 C 0.4918(4) 1.4534(5) 0.5066(4) 0.0430(19) Uani 1 1 d . . .
C20 C 0.4430(5) 1.4350(6) 0.5320(5) 0.065(3) Uani 1 1 d . . .
H20 H 0.4202 1.4834 0.5431 0.078 Uiso 1 1 calc R . .
C21 C 0.4255(5) 1.3478(6) 0.5423(4) 0.060(3) Uani 1 1 d . . .
H21 H 0.3894 1.3380 0.5575 0.072 Uiso 1 1 calc R . .
C22 C 0.3083(4) 1.0024(5) 0.6590(3) 0.0390(16) Uani 1 1 d . . .
H22 H 0.3538 0.9918 0.6885 0.059 Uiso 1 1 calc R . .
C23 C 0.2668(7) 0.9428(8) 0.7368(5) 0.096(4) Uani 1 1 d . . .
H23A H 0.2565 0.8787 0.7320 0.143 Uiso 1 1 calc R . .
H23B H 0.2359 0.9718 0.7544 0.143 Uiso 1 1 calc R . .
H23C H 0.3153 0.9516 0.7644 0.143 Uiso 1 1 calc R . .
C24 C 0.1842(5) 0.9975(9) 0.6336(6) 0.085(3) Uani 1 1 d . . .
H24A H 0.1622 1.0404 0.6524 0.128 Uiso 1 1 calc R . .
H24B H 0.1587 0.9408 0.6264 0.128 Uiso 1 1 calc R . .
H24C H 0.1835 1.0211 0.5940 0.128 Uiso 1 1 calc R . .
Zn2 Zn 0.37687(4) 0.04167(5) 0.06695(3) 0.0256(2) Uani 1 1 d . . .
Co2 Co 0.5000 0.0000 0.0000 0.0190(3) Uani 1 2 d S . .
O8 O 0.4332(3) -0.0290(3) 0.1412(2) 0.0371(11) Uani 1 1 d . . .
O9 O 0.5052(3) -0.0121(4) 0.0906(2) 0.0539(16) Uani 1 1 d . . .
O10 O 0.8275(2) -0.4715(3) 0.4928(2) 0.0338(11) Uani 1 1 d . . .
O11 O 0.9134(2) -0.4194(3) 0.4651(3) 0.0441(13) Uani 1 1 d . . .
O12 O 0.4087(3) 0.1638(3) 0.0656(2) 0.0365(11) Uani 1 1 d . . .
O13 O 0.4414(2) 0.1199(3) -0.01234(18) 0.0265(9) Uani 1 1 d . . .
O14 O 0.2929(3) 0.0686(4) 0.0873(3) 0.0508(14) Uani 1 1 d . . .
N2 N 0.2055(6) 0.0289(8) 0.1187(6) 0.104(4) Uani 1 1 d . . .
C25 C 0.4910(4) -0.0437(5) 0.1351(3) 0.0326(16) Uani 1 1 d . . .
C26 C 0.5450(4) -0.0984(5) 0.1830(3) 0.0321(16) Uani 1 1 d . . .
C27 C 0.5350(3) -0.1269(5) 0.2373(3) 0.0337(16) Uani 1 1 d . . .
H27 H 0.4937 -0.1111 0.2438 0.040 Uiso 1 1 calc R . .
C28 C 0.5857(4) -0.1778(5) 0.2806(3) 0.0336(16) Uani 1 1 d . . .
H28 H 0.5791 -0.1951 0.3174 0.040 Uiso 1 1 calc R . .
C29 C 0.6460(3) -0.2045(5) 0.2723(3) 0.0284(15) Uani 1 1 d . . .
C30 C 0.6557(4) -0.1769(5) 0.2180(3) 0.0382(17) Uani 1 1 d . . .
H30 H 0.6963 -0.1948 0.2110 0.046 Uiso 1 1 calc R . .
C31 C 0.6059(4) -0.1234(5) 0.1745(3) 0.0396(18) Uani 1 1 d . . .
H31 H 0.6136 -0.1038 0.1387 0.048 Uiso 1 1 calc R . .
C32 C 0.6998(4) -0.2616(5) 0.3201(3) 0.0314(15) Uani 1 1 d . . .
C33 C 0.6784(4) -0.3285(5) 0.3515(3) 0.0378(17) Uani 1 1 d . . .
H33 H 0.6302 -0.3384 0.3421 0.045 Uiso 1 1 calc R . .
C34 C 0.7275(4) -0.3804(5) 0.3963(3) 0.0365(17) Uani 1 1 d . . .
H34 H 0.7125 -0.4250 0.4176 0.044 Uiso 1 1 calc R . .
C35 C 0.7987(3) -0.3674(4) 0.4102(3) 0.0285(14) Uani 1 1 d . . .
C36 C 0.8202(4) -0.3051(5) 0.3770(3) 0.0357(16) Uani 1 1 d . . .
H36 H 0.8682 -0.2989 0.3841 0.043 Uiso 1 1 calc R . .
C37 C 0.7712(3) -0.2518(5) 0.3333(3) 0.0363(16) Uani 1 1 d . . .
H37 H 0.7866 -0.2077 0.3119 0.044 Uiso 1 1 calc R . .
C38 C 0.8516(4) -0.4241(4) 0.4596(3) 0.0296(15) Uani 1 1 d . . .
C39 C 0.4344(3) 0.1781(4) 0.0234(3) 0.0276(14) Uani 1 1 d . . .
C40 C 0.4560(4) 0.2727(5) 0.0170(3) 0.0351(16) Uani 1 1 d . . .
C41 C 0.4739(5) 0.2987(5) -0.0322(4) 0.049(2) Uani 1 1 d . . .
H41 H 0.4741 0.2555 -0.0620 0.059 Uiso 1 1 calc R . .
C42 C 0.4915(5) 0.3866(6) -0.0389(4) 0.057(2) Uani 1 1 d . . .
H42 H 0.5045 0.4024 -0.0727 0.068 Uiso 1 1 calc R . .
C43 C 0.4905(4) 0.4519(5) 0.0038(4) 0.0422(18) Uani 1 1 d . . .
C44 C 0.4735(8) 0.4257(6) 0.0530(5) 0.096(4) Uani 1 1 d . . .
H44 H 0.4750 0.4684 0.0836 0.115 Uiso 1 1 calc R . .
C45 C 0.4544(7) 0.3385(6) 0.0592(5) 0.087(4) Uani 1 1 d . . .
H45 H 0.4401 0.3234 0.0924 0.104 Uiso 1 1 calc R . .
C46 C 0.2575(7) 0.0153(9) 0.0981(6) 0.100(4) Uani 1 1 d . . .
H46 H 0.2666 -0.0452 0.0914 0.150 Uiso 1 1 calc R . .
C47 C 0.1871(9) 0.1225(13) 0.1250(10) 0.172(8) Uani 1 1 d . . .
H47A H 0.2196 0.1469 0.1640 0.258 Uiso 1 1 calc R . .
H47B H 0.1396 0.1251 0.1247 0.258 Uiso 1 1 calc R . .
H47C H 0.1897 0.1576 0.0903 0.258 Uiso 1 1 calc R . .
C48 C 0.1648(8) -0.0429(11) 0.1308(7) 0.133(6) Uani 1 1 d . . .
H48A H 0.1843 -0.1006 0.1255 0.200 Uiso 1 1 calc R . .
H48B H 0.1164 -0.0386 0.1017 0.200 Uiso 1 1 calc R . .
H48C H 0.1663 -0.0378 0.1733 0.200 Uiso 1 1 calc R . .
O15 O 0.2287(14) 0.2891(13) 0.3653(16) 0.342(17) Uani 1 1 d . . .
C49 C 0.2422(10) 0.231(2) 0.4205(13) 0.233(16) Uani 1 1 d . . .
H49 H 0.2866 0.2055 0.4425 0.349 Uiso 1 1 calc R . .
N3 N 0.1890(7) 0.2179(8) 0.4364(6) 0.124(5) Uani 1 1 d . . .
C50 C 0.1261(9) 0.2635(13) 0.4133(8) 0.167(8) Uani 1 1 d . . .
H50A H 0.1224 0.2946 0.3751 0.251 Uiso 1 1 calc R . .
H50B H 0.1240 0.3070 0.4440 0.251 Uiso 1 1 calc R . .
H50C H 0.0876 0.2209 0.4044 0.251 Uiso 1 1 calc R . .
C51 C 0.1960(10) 0.1529(13) 0.4853(8) 0.178(9) Uani 1 1 d . . .
H51A H 0.2318 0.1089 0.4870 0.267 Uiso 1 1 calc R . .
H51B H 0.1514 0.1223 0.4764 0.267 Uiso 1 1 calc R . .
H51C H 0.2095 0.1837 0.5252 0.267 Uiso 1 1 calc R . .
O16 O 0.1758(8) 0.1183(13) 0.7663(8) 0.224(8) Uani 1 1 d . . .
C52 C 0.1225(11) 0.0975(18) 0.7769(10) 0.178(9) Uani 1 1 d . . .
H52 H 0.1224 0.0399 0.7940 0.266 Uiso 1 1 calc R . .
N4 N 0.0712(6) 0.1425(12) 0.7677(6) 0.134(5) Uani 1 1 d . . .
C53 C 0.0756(15) 0.234(2) 0.7383(14) 0.30(2) Uani 1 1 d . . .
H53A H 0.1223 0.2594 0.7588 0.450 Uiso 1 1 calc R . .
H53B H 0.0410 0.2751 0.7434 0.450 Uiso 1 1 calc R . .
H53C H 0.0662 0.2264 0.6941 0.450 Uiso 1 1 calc R . .
C54 C 0.0138(9) 0.1254(15) 0.7860(10) 0.183(9) Uani 1 1 d . . .
H54A H 0.0240 0.0730 0.8131 0.275 Uiso 1 1 calc R . .
H54B H -0.0280 0.1141 0.7492 0.275 Uiso 1 1 calc R . .
H54C H 0.0060 0.1773 0.8082 0.275 Uiso 1 1 calc R . .
O17 O 0.3454(5) 0.5858(6) 0.5652(5) 0.123(3) Uani 1 1 d . . .
C55 C 0.2949(7) 0.6314(9) 0.5685(6) 0.092(4) Uani 1 1 d . . .
H55 H 0.2539 0.5995 0.5653 0.138 Uiso 1 1 calc R . .
N5 N 0.2941(4) 0.7177(6) 0.5760(4) 0.064(2) Uani 1 1 d . . .
C56 C 0.2325(7) 0.7607(11) 0.5800(7) 0.120(5) Uani 1 1 d . . .
H56A H 0.1959 0.7160 0.5737 0.181 Uiso 1 1 calc R . .
H56B H 0.2158 0.8070 0.5481 0.181 Uiso 1 1 calc R . .
H56C H 0.2445 0.7880 0.6210 0.181 Uiso 1 1 calc R . .
C57 C 0.3527(8) 0.7712(9) 0.5763(8) 0.137(6) Uani 1 1 d . . .
H57A H 0.3947 0.7529 0.6111 0.206 Uiso 1 1 calc R . .
H57B H 0.3432 0.8344 0.5808 0.206 Uiso 1 1 calc R . .
H57C H 0.3599 0.7623 0.5374 0.206 Uiso 1 1 calc R . .
O18 O 0.4638(14) 0.5580(9) 0.1701(7) 0.262(11) Uani 1 1 d . . .
C58 C 0.466(2) 0.6087(14) 0.2131(11) 0.242(18) Uani 1 1 d . . .
H58 H 0.5047 0.6448 0.2354 0.363 Uiso 1 1 calc R . .
N6 N 0.401(2) 0.607(2) 0.2260(15) 0.27(2) Uani 1 1 d . . .
C59 C 0.328(3) 0.597(4) 0.198(2) 0.59(7) Uani 1 1 d . . .
H59A H 0.3087 0.6479 0.1709 0.878 Uiso 1 1 calc R . .
H59B H 0.3082 0.5927 0.2296 0.878 Uiso 1 1 calc R . .
H59C H 0.3180 0.5417 0.1729 0.878 Uiso 1 1 calc R . .
C60 C 0.4287(12) 0.6686(18) 0.2786(11) 0.199(11) Uani 1 1 d . . .
H60A H 0.4633 0.6376 0.3136 0.298 Uiso 1 1 calc R . .
H60B H 0.3907 0.6899 0.2905 0.298 Uiso 1 1 calc R . .
H60C H 0.4507 0.7196 0.2666 0.298 Uiso 1 1 calc R . .

loop_
_atom_site_aniso_label
_atom_site_aniso_U_11
_atom_site_aniso_U_22
_atom_site_aniso_U_33
_atom_site_aniso_U_23
_atom_site_aniso_U_13
_atom_site_aniso_U_12
Zn1 0.0275(4) 0.0262(5) 0.0227(4) -0.0001(3) 0.0050(3) 0.0009(3)
Co1 0.0198(6) 0.0172(7) 0.0179(5) -0.0004(4) 0.0034(4) -0.0013(5)
O1 0.027(2) 0.051(4) 0.037(3) -0.010(2) 0.007(2) -0.003(2)
O2 0.033(3) 0.063(4) 0.042(3) 0.000(3) 0.003(2) -0.011(3)
O3 0.041(3) 0.042(3) 0.028(2) -0.012(2) 0.007(2) -0.013(2)
O4 0.042(3) 0.032(3) 0.042(3) -0.008(2) 0.015(2) -0.003(2)
O5 0.054(3) 0.028(3) 0.042(3) 0.007(2) 0.024(2) 0.006(2)
O6 0.074(4) 0.030(3) 0.068(4) -0.007(3) 0.034(3) -0.004(3)
O7 0.033(2) 0.035(3) 0.041(3) 0.007(2) 0.017(2) 0.000(2)
N1 0.079(5) 0.052(5) 0.066(4) -0.006(4) 0.049(4) -0.018(4)
C1 0.024(3) 0.036(4) 0.037(3) -0.009(3) 0.009(3) -0.007(3)
C2 0.031(3) 0.036(5) 0.037(4) -0.015(3) 0.009(3) -0.007(3)
C3 0.038(4) 0.074(6) 0.036(4) -0.028(4) 0.016(3) -0.024(4)
C4 0.031(4) 0.074(7) 0.050(4) -0.028(4) 0.017(3) -0.021(4)
C5 0.035(4) 0.047(5) 0.038(4) -0.010(3) 0.011(3) -0.014(3)
C6 0.046(5) 0.083(7) 0.060(5) -0.037(5) 0.026(4) -0.017(5)
C7 0.039(4) 0.079(7) 0.057(5) -0.025(5) 0.024(4) -0.022(4)
C8 0.033(4) 0.036(5) 0.042(4) -0.010(3) 0.013(3) -0.012(3)
C9 0.077(6) 0.050(6) 0.019(3) -0.004(3) 0.000(3) -0.035(5)
C10 0.055(5) 0.040(5) 0.028(3) 0.002(3) 0.003(3) -0.024(4)
C11 0.029(3) 0.037(4) 0.035(3) -0.013(3) 0.008(3) -0.007(3)
C12 0.059(5) 0.085(7) 0.040(4) -0.024(4) 0.026(4) -0.035(5)
C13 0.055(5) 0.076(7) 0.051(5) -0.028(4) 0.027(4) -0.040(5)
C14 0.031(4) 0.039(5) 0.031(3) -0.012(3) 0.007(3) -0.010(3)
C15 0.051(5) 0.019(4) 0.042(4) -0.008(3) 0.020(3) 0.002(3)
C16 0.052(5) 0.028(4) 0.054(4) 0.009(3) 0.032(4) 0.005(3)
C17 0.079(7) 0.020(5) 0.149(10) -0.018(5) 0.084(7) -0.004(4)
C18 0.092(7) 0.018(4) 0.155(10) -0.006(5) 0.099(8) -0.005(4)
C19 0.060(5) 0.012(4) 0.062(5) 0.000(4) 0.029(4) -0.001(4)
C20 0.102(8) 0.025(5) 0.102(7) 0.013(4) 0.076(6) 0.018(5)
C21 0.084(6) 0.031(5) 0.093(7) 0.019(4) 0.066(6) 0.023(4)
C22 0.048(4) 0.032(4) 0.046(4) -0.003(3) 0.027(3) -0.007(3)
C23 0.144(11) 0.094(10) 0.085(7) 0.020(6) 0.086(8) -0.015(8)
C24 0.060(7) 0.102(10) 0.111(9) -0.002(7) 0.051(6) -0.018(6)
Zn2 0.0277(4) 0.0202(4) 0.0252(4) 0.0001(3) 0.0055(3) -0.0007(3)
Co2 0.0203(6) 0.0144(6) 0.0200(5) 0.0012(4) 0.0047(4) -0.0003(5)
O8 0.039(3) 0.028(3) 0.034(2) 0.006(2) 0.002(2) 0.001(2)
O9 0.097(4) 0.042(3) 0.025(2) 0.014(2) 0.025(3) 0.031(3)
O10 0.033(3) 0.028(3) 0.034(2) 0.015(2) 0.006(2) 0.009(2)
O11 0.024(2) 0.023(3) 0.077(3) 0.019(3) 0.008(2) 0.007(2)
O12 0.050(3) 0.020(3) 0.045(3) -0.003(2) 0.024(2) -0.005(2)
O13 0.036(2) 0.011(2) 0.029(2) 0.0020(17) 0.0082(18) 0.0039(18)
O14 0.044(3) 0.052(4) 0.070(4) -0.013(3) 0.037(3) -0.005(3)
N2 0.108(8) 0.089(8) 0.156(10) -0.019(7) 0.097(8) -0.018(6)
C25 0.047(4) 0.022(4) 0.021(3) -0.001(3) 0.004(3) 0.000(3)
C26 0.052(4) 0.024(4) 0.017(3) 0.002(2) 0.010(3) 0.006(3)
C27 0.030(3) 0.035(4) 0.031(3) 0.000(3) 0.005(3) 0.004(3)
C28 0.045(4) 0.029(4) 0.027(3) 0.004(3) 0.012(3) 0.004(3)
C29 0.038(4) 0.023(4) 0.024(3) 0.003(3) 0.012(3) 0.012(3)
C30 0.045(4) 0.040(5) 0.032(3) 0.008(3) 0.016(3) 0.016(3)
C31 0.055(5) 0.040(5) 0.023(3) 0.004(3) 0.014(3) 0.001(4)
C32 0.040(4) 0.027(4) 0.027(3) -0.001(3) 0.013(3) 0.005(3)
C33 0.027(4) 0.036(5) 0.048(4) 0.015(3) 0.012(3) 0.006(3)
C34 0.031(4) 0.035(4) 0.043(4) 0.014(3) 0.013(3) 0.003(3)
C35 0.030(3) 0.022(4) 0.031(3) -0.002(3) 0.009(3) 0.007(3)
C36 0.029(3) 0.035(4) 0.043(4) 0.012(3) 0.014(3) 0.006(3)
C37 0.032(4) 0.037(4) 0.042(4) 0.012(3) 0.015(3) 0.007(3)
C38 0.039(4) 0.010(3) 0.035(3) -0.001(3) 0.007(3) 0.006(3)
C39 0.030(3) 0.017(4) 0.033(3) 0.004(3) 0.008(3) 0.006(3)
C40 0.042(4) 0.020(4) 0.044(4) -0.008(3) 0.017(3) -0.003(3)
C41 0.079(6) 0.016(4) 0.068(5) -0.005(4) 0.046(5) -0.005(4)
C42 0.092(7) 0.030(5) 0.067(5) -0.003(4) 0.051(5) -0.016(4)
C43 0.042(4) 0.037(5) 0.058(4) -0.003(4) 0.030(4) -0.001(4)
C44 0.210(14) 0.022(5) 0.108(8) -0.025(5) 0.120(9) -0.034(7)
C45 0.186(12) 0.018(5) 0.116(8) -0.022(5) 0.125(9) -0.036(6)
C46 0.118(10) 0.077(9) 0.146(12) 0.032(8) 0.096(10) 0.038(8)
C47 0.152(15) 0.151(18) 0.25(2) -0.067(16) 0.122(16) 0.018(13)
C48 0.109(11) 0.155(16) 0.152(13) 0.031(11) 0.068(10) -0.031(11)
O15 0.41(3) 0.162(17) 0.66(5) -0.07(2) 0.44(4) -0.068(18)
C49 0.071(12) 0.36(5) 0.27(3) 0.03(3) 0.061(15) -0.041(18)
N3 0.106(9) 0.069(8) 0.148(11) 0.007(7) -0.011(8) 0.014(7)
C50 0.152(16) 0.138(17) 0.167(16) -0.011(13) 0.006(13) 0.061(14)
C51 0.173(18) 0.144(18) 0.161(16) 0.043(14) -0.004(13) 0.064(14)
O16 0.171(13) 0.33(2) 0.245(16) 0.074(15) 0.157(13) 0.035(13)
C52 0.134(16) 0.25(3) 0.188(19) -0.011(18) 0.110(16) -0.003(18)
N4 0.074(8) 0.206(17) 0.130(10) -0.001(10) 0.048(7) 0.044(9)
C53 0.30(4) 0.32(4) 0.38(4) 0.21(4) 0.25(3) 0.15(3)
C54 0.104(13) 0.19(2) 0.26(2) -0.086(18) 0.078(15) -0.022(13)
O17 0.118(7) 0.082(7) 0.201(10) -0.025(7) 0.095(7) 0.008(6)
C55 0.087(8) 0.070(9) 0.134(11) -0.038(7) 0.059(8) -0.010(7)
N5 0.065(5) 0.049(5) 0.082(5) 0.007(4) 0.030(4) 0.005(4)
C56 0.084(9) 0.140(14) 0.138(12) -0.033(10) 0.042(8) 0.024(9)
C57 0.130(12) 0.072(10) 0.234(19) 0.040(11) 0.095(13) -0.024(9)
O18 0.58(4) 0.094(10) 0.140(11) -0.021(8) 0.164(17) -0.001(15)
C58 0.40(5) 0.076(14) 0.134(19) -0.039(13) -0.04(2) -0.01(2)
N6 0.45(5) 0.25(3) 0.20(3) 0.09(2) 0.22(3) 0.15(3)
C59 0.67(11) 0.62(10) 0.33(6) -0.10(6) 0.02(6) -0.52(10)
C60 0.20(2) 0.24(3) 0.20(2) -0.06(2) 0.13(2) -0.07(2)

loop_
_atom_type_symbol
_atom_type_description
_atom_type_scat_dispersion_real
_atom_type_scat_dispersion_imag
_atom_type_scat_source
C C 0.0033 0.0016 'International Tables Vol C Tables 4.2.6.8 and 6.1.1.4'
H H 0.0000 0.0000 'International Tables Vol C Tables 4.2.6.8 and 6.1.1.4'
N N 0.0061 0.0033 'International Tables Vol C Tables 4.2.6.8 and 6.1.1.4'
O O 0.0106 0.0060 'International Tables Vol C Tables 4.2.6.8 and 6.1.1.4'
Co Co 0.3494 0.9721 'International Tables Vol C Tables 4.2.6.8 and 6.1.1.4'
Zn Zn 0.2839 1.4301 'International Tables Vol C Tables 4.2.6.8 and 6.1.1.4'

loop_
_geom_angle_atom_site_label_1
_geom_angle_atom_site_label_2
_geom_angle_atom_site_label_3
_geom_angle
_geom_angle_site_symmetry_1
_geom_angle_site_symmetry_3
_geom_angle_publ_flag
O1 Zn1 O3 122.9(2) . 4_676 ?
O1 Zn1 O5 112.8(2) . . ?
O3 Zn1 O5 116.2(2) 4_676 . ?
O1 Zn1 O7 94.4(2) . . ?
O3 Zn1 O7 98.1(2) 4_676 . ?
O5 Zn1 O7 106.6(2) . . ?
O2 Co1 O2 180.000(1) 3_676 . ?
O2 Co1 O4 91.7(2) 3_676 2 ?
O2 Co1 O4 88.3(2) . 2 ?
O2 Co1 O4 88.3(2) 3_676 4_676 ?
O2 Co1 O4 91.7(2) . 4_676 ?
O4 Co1 O4 180.000(1) 2 4_676 ?
O2 Co1 O6 86.2(2) 3_676 . ?
O2 Co1 O6 93.8(2) . . ?
O4 Co1 O6 87.1(2) 2 . ?
O4 Co1 O6 92.9(2) 4_676 . ?
O2 Co1 O6 93.8(2) 3_676 3_676 ?
O2 Co1 O6 86.2(2) . 3_676 ?
O4 Co1 O6 92.9(2) 2 3_676 ?
O4 Co1 O6 87.1(2) 4_676 3_676 ?
O6 Co1 O6 180.000(1) . 3_676 ?
C1 O1 Zn1 129.6(4) . . ?
C1 O2 Co1 132.9(5) . . ?
C14 O3 Zn1 115.4(4) . 4_575 ?
C14 O4 Co1 133.5(5) . 2_545 ?
C15 O5 Zn1 112.1(5) . . ?
C15 O6 Co1 149.0(5) . . ?
C22 O7 Zn1 126.3(5) . . ?
C22 N1 C24 122.4(8) . . ?
C22 N1 C23 120.6(9) . . ?
C24 N1 C23 117.0(8) . . ?
O2 C1 O1 124.8(6) . . ?
O2 C1 C2 118.3(6) . . ?
O1 C1 C2 116.7(6) . . ?
C3 C2 C7 118.0(6) . . ?
C3 C2 C1 120.9(6) . . ?
C7 C2 C1 121.0(7) . . ?
C2 C3 C4 120.8(7) . . ?
C5 C4 C3 122.6(7) . . ?
C4 C5 C6 116.5(7) . . ?
C4 C5 C8 121.9(7) . . ?
C6 C5 C8 121.5(7) . . ?
C7 C6 C5 121.3(7) . . ?
C2 C7 C6 120.6(7) . . ?
C9 C8 C13 117.1(6) . . ?
C9 C8 C5 120.0(6) . . ?
C13 C8 C5 122.8(7) . . ?
C8 C9 C10 122.2(7) . . ?
C11 C10 C9 119.8(7) . . ?
C12 C11 C10 118.9(6) . . ?
C12 C11 C14 120.4(6) . . ?
C10 C11 C14 120.7(7) . . ?
C13 C12 C11 120.7(7) . . ?
C12 C13 C8 121.3(8) . . ?
O3 C14 O4 121.3(6) . . ?
O3 C14 C11 119.7(6) . . ?
O4 C14 C11 118.4(7) . . ?
O5 C15 O6 122.9(7) . . ?
O5 C15 C16 118.9(6) . . ?
O6 C15 C16 117.9(7) . . ?
C21 C16 C17 118.9(8) . . ?
C21 C16 C15 120.8(7) . . ?
C17 C16 C15 120.3(7) . . ?
C16 C17 C18 119.4(8) . . ?
C19 C18 C17 122.5(8) . . ?
C20 C19 C18 116.1(7) . . ?
C20 C19 C19 122.2(9) . 3_686 ?
C18 C19 C19 121.7(9) . 3_686 ?
C19 C20 C21 122.5(8) . . ?
C16 C21 C20 120.5(8) . . ?
O7 C22 N1 124.2(8) . . ?
O12 Zn2 O10 124.0(2) . 4 ?
O12 Zn2 O8 114.8(2) . . ?
O10 Zn2 O8 115.2(2) 4 . ?
O12 Zn2 O14 98.2(2) . . ?
O10 Zn2 O14 95.9(2) 4 . ?
O8 Zn2 O14 100.5(2) . . ?
O11 Co2 O11 180.0(4) 4 2_655 ?
O11 Co2 O9 86.6(2) 4 3_655 ?
O11 Co2 O9 93.4(2) 2_655 3_655 ?
O11 Co2 O9 93.4(2) 4 . ?
O11 Co2 O9 86.6(2) 2_655 . ?
O9 Co2 O9 180.0(5) 3_655 . ?
O11 Co2 O13 85.84(18) 4 3_655 ?
O11 Co2 O13 94.16(18) 2_655 3_655 ?
O9 Co2 O13 91.34(18) 3_655 3_655 ?
O9 Co2 O13 88.66(18) . 3_655 ?
O11 Co2 O13 94.16(18) 4 . ?
O11 Co2 O13 85.84(18) 2_655 . ?
O9 Co2 O13 88.66(18) 3_655 . ?
O9 Co2 O13 91.34(18) . . ?
O13 Co2 O13 180.0(3) 3_655 . ?
C25 O8 Zn2 105.5(4) . . ?
C25 O9 Co2 156.9(5) . . ?
C38 O10 Zn2 129.8(4) . 4_656 ?
C38 O11 Co2 136.1(5) . 2_645 ?
C39 O12 Zn2 113.8(4) . . ?
C39 O13 Co2 134.5(4) . . ?
C46 O14 Zn2 125.4(7) . . ?
C46 N2 C48 123.5(13) . . ?
C46 N2 C47 116.8(12) . . ?
C48 N2 C47 119.6(12) . . ?
O9 C25 O8 122.4(6) . . ?
O9 C25 C26 118.6(7) . . ?
O8 C25 C26 119.0(6) . . ?
C31 C26 C27 118.9(6) . . ?
C31 C26 C25 120.2(6) . . ?
C27 C26 C25 120.9(7) . . ?
C28 C27 C26 119.5(7) . . ?
C27 C28 C29 122.2(6) . . ?
C28 C29 C30 118.3(6) . . ?
C28 C29 C32 120.8(6) . . ?
C30 C29 C32 120.9(6) . . ?
C31 C30 C29 120.3(7) . . ?
C30 C31 C26 120.7(6) . . ?
C37 C32 C33 118.0(6) . . ?
C37 C32 C29 122.1(6) . . ?
C33 C32 C29 119.9(6) . . ?
C34 C33 C32 120.4(7) . . ?
C33 C34 C35 120.5(7) . . ?
C36 C35 C34 119.6(6) . . ?
C36 C35 C38 120.5(6) . . ?
C34 C35 C38 119.9(6) . . ?
C35 C36 C37 119.8(6) . . ?
C36 C37 C32 121.6(7) . . ?
O11 C38 O10 125.9(6) . . ?
O11 C38 C35 118.3(6) . . ?
O10 C38 C35 115.8(6) . . ?
O13 C39 O12 124.7(6) . . ?
O13 C39 C40 118.5(6) . . ?
O12 C39 C40 116.7(6) . . ?
C41 C40 C45 117.8(7) . . ?
C41 C40 C39 121.7(6) . . ?
C45 C40 C39 120.4(7) . . ?
C40 C41 C42 121.4(7) . . ?
C41 C42 C43 120.5(8) . . ?
C44 C43 C42 117.9(8) . . ?
C44 C43 C43 121.6(9) . 3_665 ?
C42 C43 C43 120.5(8) . 3_665 ?
C43 C44 C45 121.8(8) . . ?
C44 C45 C40 120.4(8) . . ?
O14 C46 N2 128.2(12) . . ?
N3 C49 O15 115(2) . . ?
C49 N3 C50 126(2) . . ?
C49 N3 C51 118.2(19) . . ?
C50 N3 C51 115.9(17) . . ?
N4 C52 O16 127(3) . . ?
C52 N4 C54 128(2) . . ?
C52 N4 C53 112.4(19) . . ?
C54 N4 C53 118.8(16) . . ?
O17 C55 N5 126.2(12) . . ?
C55 N5 C57 119.7(11) . . ?
C55 N5 C56 120.0(11) . . ?
C57 N5 C56 120.2(11) . . ?
O18 C58 N6 113(3) . . ?
C59 N6 C60 119(3) . . ?
C59 N6 C58 143(4) . . ?
C60 N6 C58 93(3) . . ?

loop_
_geom_bond_atom_site_label_1
_geom_bond_atom_site_label_2
_geom_bond_distance
_geom_bond_site_symmetry_2
_geom_bond_publ_flag
Zn1 O1 1.919(5) . ?
Zn1 O3 1.942(4) 4_676 ?
Zn1 O5 1.948(5) . ?
Zn1 O7 2.012(5) . ?
Co1 O2 2.052(5) 3_676 ?
Co1 O2 2.052(5) . ?
Co1 O4 2.066(5) 2 ?
Co1 O4 2.066(5) 4_676 ?
Co1 O6 2.094(5) . ?
Co1 O6 2.094(5) 3_676 ?
O1 C1 1.263(8) . ?
O2 C1 1.245(8) . ?
O3 C14 1.252(8) . ?
O3 Zn1 1.942(4) 4_575 ?
O4 C14 1.280(8) . ?
O4 Co1 2.066(5) 2_545 ?
O5 C15 1.237(9) . ?
O6 C15 1.250(9) . ?
O7 C22 1.236(8) . ?
N1 C22 1.293(10) . ?
N1 C24 1.429(13) . ?
N1 C23 1.486(11) . ?
C1 C2 1.502(9) . ?
C2 C3 1.367(10) . ?
C2 C7 1.378(10) . ?
C3 C4 1.387(10) . ?
C4 C5 1.350(10) . ?
C5 C6 1.403(11) . ?
C5 C8 1.468(9) . ?
C6 C7 1.385(11) . ?
C8 C9 1.381(10) . ?
C8 C13 1.403(10) . ?
C9 C10 1.394(9) . ?
C10 C11 1.391(10) . ?
C11 C12 1.386(11) . ?
C11 C14 1.472(9) . ?
C12 C13 1.384(10) . ?
C15 C16 1.504(10) . ?
C16 C21 1.362(11) . ?
C16 C17 1.362(11) . ?
C17 C18 1.403(11) . ?
C18 C19 1.369(11) . ?
C19 C20 1.361(11) . ?
C19 C19 1.478(14) 3_686 ?
C20 C21 1.384(12) . ?
Zn2 O12 1.927(5) . ?
Zn2 O10 1.933(4) 4 ?
Zn2 O8 1.972(4) . ?
Zn2 O14 1.981(5) . ?
Co2 O11 2.039(4) 4 ?
Co2 O11 2.039(4) 2_655 ?
Co2 O9 2.057(4) 3_655 ?
Co2 O9 2.057(4) . ?
Co2 O13 2.103(4) 3_655 ?
Co2 O13 2.103(4) . ?
O8 C25 1.260(8) . ?
O9 C25 1.255(8) . ?
O10 C38 1.265(8) . ?
O10 Zn2 1.933(4) 4_656 ?
O11 C38 1.225(8) . ?
O11 Co2 2.039(4) 2_645 ?
O12 C39 1.281(8) . ?
O13 C39 1.237(7) . ?
O14 C46 1.160(13) . ?
N2 C46 1.330(14) . ?
N2 C48 1.441(15) . ?
N2 C47 1.458(18) . ?
C25 C26 1.480(9) . ?
C26 C31 1.383(10) . ?
C26 C27 1.403(9) . ?
C27 C28 1.370(9) . ?
C28 C29 1.376(9) . ?
C29 C30 1.397(9) . ?
C29 C32 1.496(9) . ?
C30 C31 1.383(9) . ?
C32 C37 1.386(9) . ?
C32 C33 1.390(10) . ?
C33 C34 1.377(9) . ?
C34 C35 1.385(9) . ?
C35 C36 1.369(9) . ?
C35 C38 1.504(9) . ?
C36 C37 1.375(9) . ?
C39 C40 1.494(10) . ?
C40 C41 1.369(10) . ?
C40 C45 1.386(10) . ?
C41 C42 1.376(11) . ?
C42 C43 1.385(11) . ?
C43 C44 1.359(11) . ?
C43 C43 1.506(15) 3_665 ?
C44 C45 1.372(12) . ?
O15 C49 1.47(3) . ?
C49 N3 1.28(2) . ?
N3 C50 1.374(17) . ?
N3 C51 1.45(2) . ?
O16 C52 1.24(2) . ?
C52 N4 1.19(2) . ?
N4 C54 1.41(2) . ?
N4 C53 1.54(3) . ?
O17 C55 1.260(13) . ?
C55 N5 1.292(13) . ?
N5 C57 1.436(14) . ?
N5 C56 1.445(14) . ?
O18 C58 1.23(3) . ?
C58 N6 1.46(5) . ?
N6 C59 1.39(6) . ?
N6 C60 1.45(4) . ?
